data_7052940
loop_
_publ_author_name
'Bui, Thanh-Tuan'
'Vuong, Minh Ha'
'Bonneval, B\'en\'edicte Garreau-de'
'Alary, Fabienne'
'Kane, Jacob'
'Duhayon, Carine'
'Sournia-Saquet, Alix'
'Moineau-Chane-Ching, Kathleen I.'

_publ_section_title
;
 Synthesis, X-ray crystal structures, optical properties and modelling
 data of neutral bis(1,2-dithiolene) nickel complexes of the
 &#x201C;non-cyclic SR&#x201D; family
;
_journal_issue 10
_journal_name_full 'New Journal of Chemistry'
_journal_page_first 2033
_journal_paper_doi 10.1039/c2nj40398f
_journal_volume 36
_journal_year 2012
_chemical_formula_moiety 'C24 H44 Ni1 S8'
_chemical_formula_sum 'C24 H44 Ni S8'
_chemical_formula_weight 647.85
_space_group_IT_number 15
_symmetry_cell_setting monoclinic
_symmetry_space_group_name_Hall '-C 2yc'
_symmetry_space_group_name_H-M 'C 1 2/c 1'
_atom_sites_solution_hydrogens geom
_atom_sites_solution_primary direct
_audit_creation_date 07-01-26
_audit_creation_method CRYSTALS_ver_12.84
_cell_angle_alpha 90
_cell_angle_beta 107.729(6)
_cell_angle_gamma 90
_cell_formula_units_Z 4
_cell_length_a 26.182(2)
_cell_length_b 6.4642(6)
_cell_length_c 19.9353(11)
_cell_measurement_reflns_used 8292
_cell_measurement_temperature 150
_cell_measurement_theta_max 29
_cell_measurement_theta_min 2
_cell_volume 3213.7(4)
_computing_cell_refinement 'CrysAlis RED, (Oxford Diffraction, 2002)'
_computing_data_collection 'Xcalibur, (Oxford Diffraction, 2002)'
_computing_data_reduction 'CrysAlis RED, (Oxford Diffraction, 2002)'
_computing_molecular_graphics 'CAMERON (Watkin et al., 1996)'
_computing_publication_material 'CRYSTALS (Betteridge et al., 2003)'
_computing_structure_refinement 'CRYSTALS (Betteridge et al., 2003)'
_computing_structure_solution 'SIR92 (Altomare et al., 1994)'
_diffrn_ambient_temperature 150
_diffrn_measured_fraction_theta_full 0.996
_diffrn_measured_fraction_theta_max 0.995
_diffrn_measurement_device_type 'Oxford Diffraction XCALIBUR'
_diffrn_measurement_method '\f & \w scans'
_diffrn_radiation_monochromator graphite
_diffrn_radiation_type 'Mo K\a'
_diffrn_radiation_wavelength 0.71073
_diffrn_reflns_av_R_equivalents 0.039
_diffrn_reflns_limit_h_max 35
_diffrn_reflns_limit_h_min -35
_diffrn_reflns_limit_k_max 8
_diffrn_reflns_limit_k_min -5
_diffrn_reflns_limit_l_max 27
_diffrn_reflns_limit_l_min -27
_diffrn_reflns_number 30379
_diffrn_reflns_theta_full 28.505
_diffrn_reflns_theta_max 29.087
_diffrn_reflns_theta_min 3.067
_diffrn_standards_number 0
_exptl_absorpt_coefficient_mu 1.137
_exptl_absorpt_correction_T_max 0.92
_exptl_absorpt_correction_T_min 0.86
_exptl_absorpt_correction_type multi-scan
_exptl_absorpt_process_details
;
[c.f. r.h. blessing, acta cryst. (1995), a51, 33-38]
;
_exptl_crystal_colour orange
_exptl_crystal_density_diffrn 1.339
_exptl_crystal_description needle
_exptl_crystal_F_000 1376
_exptl_crystal_size_max 0.50
_exptl_crystal_size_mid 0.10
_exptl_crystal_size_min 0.07
_refine_diff_density_max 0.76
_refine_diff_density_min -0.50
_refine_ls_extinction_method None
_refine_ls_goodness_of_fit_ref 1.0474
_refine_ls_hydrogen_treatment constr
_refine_ls_matrix_type full
_refine_ls_number_parameters 151
_refine_ls_number_reflns 2201
_refine_ls_number_restraints 0
_refine_ls_R_factor_all 0.0628
_refine_ls_R_factor_gt 0.0316
_refine_ls_shift/su_max 0.000748
_refine_ls_structure_factor_coef F
_refine_ls_weighting_details
;
Method, part 1, Chebychev polynomial, (Watkin, 1994, Prince, 1982)
[weight] = 1.0/[A~0~*T~0~(x)+A~1~*T~1~(x) ... +A~n-1~]*T~n-1~(x)]
where A~i~ are the Chebychev coefficients listed below and x= Fcalc/Fmax
Method = Robust Weighting (Prince, 1982)
W = [weight] * [1-(deltaF/6*sigmaF)^2^]^2^
A~i~ are:
2.42 0.711E-01 1.42
;
_refine_ls_weighting_scheme calc
_refine_ls_wR_factor_all 0.0653
_refine_ls_wR_factor_gt 0.0361
_refine_ls_wR_factor_ref 0.0361
_reflns_limit_h_max 34
_reflns_limit_h_min -35
_reflns_limit_k_max 8
_reflns_limit_k_min 0
_reflns_limit_l_max 27
_reflns_limit_l_min 0
_reflns_number_gt 2201
_reflns_number_total 4287
_reflns_threshold_expression I>3.0\s(I)
_cod_data_source_file c2nj40398f.txt
_cod_data_source_block CRYSTALS_cif
_cod_depositor_comments
;
The following automatic conversions were performed:

'_symmetry_cell_setting' value 'Monoclinic' changed to 'monoclinic'
according to /home/saulius/struct/CIF-dictionaries/cif_core.dic
dictionary named 'cif_core.dic' version 2.4.2 from 2011-04-26.

Automatic conversion script
Id: cif_fix_values 1891 2012-01-12 08:04:46Z andrius 
;
_cod_original_sg_symbol_H-M 'C 1 2/c 1 '
_cod_original_formula_sum 'C24 H44 Ni1 S8'
_cod_database_code 7052940

loop_
_symmetry_equiv_pos_as_xyz
x,y,z
-x,-y,-z
x+1/2,y+1/2,z
-x+1/2,-y+1/2,-z
-x,y,-z+1/2
x,-y,z+1/2
-x+1/2,y+1/2,-z+1/2
x+1/2,-y+1/2,z+1/2

loop_
_atom_site_label
_atom_site_type_symbol
_atom_site_fract_x
_atom_site_fract_y
_atom_site_fract_z
_atom_site_U_iso_or_equiv
_atom_site_occupancy
_atom_site_adp_type
_atom_site_refinement_flags_posn
C1 C 0.20681(10) -0.1202(4) 0.55940(13) 0.0279 1.0000 Uani .
C2 C 0.12783(11) -0.3946(5) 0.48327(13) 0.0320 1.0000 Uani .
C3 C 0.09182(11) -0.5729(5) 0.48943(15) 0.0351 1.0000 Uani .
C4 C 0.05939(12) -0.6638(5) 0.41849(17) 0.0406 1.0000 Uani .
C5 C 0.02156(14) -0.5083(7) 0.3717(2) 0.0610 1.0000 Uani .
C6 C 0.02908(15) -0.8536(6) 0.4296(2) 0.0625 1.0000 Uani .
C7 C 0.24496(10) -0.0368(4) 0.61878(13) 0.0284 1.0000 Uani .
C8 C 0.31962(10) -0.0627(5) 0.75307(13) 0.0334 1.0000 Uani .
C9 C 0.36607(10) -0.1679(5) 0.73585(14) 0.0316 1.0000 Uani .
C10 C 0.37303(11) -0.3968(5) 0.75444(15) 0.0349 1.0000 Uani .
C11 C 0.41529(15) -0.4900(6) 0.72596(19) 0.0560 1.0000 Uani .
C12 C 0.38742(13) -0.4326(6) 0.83371(17) 0.0478 1.0000 Uani .
S1 S 0.19574(3) -0.00503(12) 0.47941(3) 0.0306 1.0000 Uani .
S2 S 0.27915(3) 0.17971(12) 0.60960(3) 0.0321 1.0000 Uani .
S3 S 0.17141(3) -0.33888(12) 0.57063(3) 0.0355 1.0000 Uani .
S4 S 0.25431(3) -0.15525(13) 0.70038(3) 0.0363 1.0000 Uani .
Ni1 Ni 0.2500 0.2500 0.5000 0.0289 1.0000 Uani S
H21 H 0.1505 -0.4364 0.4551 0.0419 1.0000 Uiso R
H22 H 0.1065 -0.2720 0.4633 0.0421 1.0000 Uiso R
H31 H 0.1150 -0.6819 0.5165 0.0472 1.0000 Uiso R
H32 H 0.0669 -0.5255 0.5139 0.0471 1.0000 Uiso R
H41 H 0.0852 -0.7080 0.3949 0.0503 1.0000 Uiso R
H51 H 0.0016 -0.5719 0.3280 0.0872 1.0000 Uiso R
H52 H -0.0034 -0.4604 0.3953 0.0870 1.0000 Uiso R
H53 H 0.0415 -0.3931 0.3625 0.0871 1.0000 Uiso R
H61 H 0.0104 -0.9145 0.3853 0.0950 1.0000 Uiso R
H62 H 0.0539 -0.9537 0.4574 0.0950 1.0000 Uiso R
H63 H 0.0034 -0.8129 0.4524 0.0949 1.0000 Uiso R
H81 H 0.3219 -0.0885 0.8018 0.0411 1.0000 Uiso R
H82 H 0.3209 0.0872 0.7450 0.0410 1.0000 Uiso R
H91 H 0.3990 -0.0970 0.7616 0.0389 1.0000 Uiso R
H92 H 0.3611 -0.1519 0.6858 0.0393 1.0000 Uiso R
H101 H 0.3384 -0.4667 0.7319 0.0458 1.0000 Uiso R
H111 H 0.4182 -0.6355 0.7368 0.0910 1.0000 Uiso R
H112 H 0.4492 -0.4219 0.7483 0.0908 1.0000 Uiso R
H113 H 0.4058 -0.4696 0.6761 0.0909 1.0000 Uiso R
H121 H 0.3930 -0.5798 0.8416 0.0750 1.0000 Uiso R
H122 H 0.4204 -0.3579 0.8564 0.0746 1.0000 Uiso R
H123 H 0.3584 -0.3854 0.8502 0.0750 1.0000 Uiso R

loop_
_atom_site_aniso_label
_atom_site_aniso_U_11
_atom_site_aniso_U_22
_atom_site_aniso_U_33
_atom_site_aniso_U_23
_atom_site_aniso_U_13
_atom_site_aniso_U_12
C1 0.0310(12) 0.0286(15) 0.0263(12) 0.0011(11) 0.0122(10) 0.0005(11)
C2 0.0374(13) 0.0347(16) 0.0260(12) -0.0022(11) 0.0126(10) -0.0023(12)
C3 0.0402(14) 0.0327(16) 0.0354(14) -0.0009(13) 0.0160(11) -0.0039(13)
C4 0.0356(14) 0.0433(18) 0.0444(16) -0.0135(14) 0.0144(12) -0.0069(13)
C5 0.0489(18) 0.072(3) 0.054(2) 0.002(2) 0.0026(16) -0.0077(19)
C6 0.056(2) 0.052(2) 0.078(3) -0.017(2) 0.0163(19) -0.0185(18)
C7 0.0287(12) 0.0306(15) 0.0269(12) 0.0030(11) 0.0100(10) 0.0051(11)
C8 0.0358(13) 0.0403(17) 0.0213(11) -0.0031(12) 0.0046(10) 0.0017(13)
C9 0.0263(12) 0.0391(16) 0.0285(12) 0.0003(12) 0.0070(10) -0.0004(11)
C10 0.0300(13) 0.0345(17) 0.0363(14) -0.0006(12) 0.0046(11) 0.0013(12)
C11 0.060(2) 0.057(2) 0.053(2) 0.0015(18) 0.0210(17) 0.0196(19)
C12 0.0429(16) 0.057(2) 0.0435(17) 0.0146(17) 0.0124(13) 0.0037(16)
S1 0.0326(3) 0.0323(4) 0.0245(3) 0.0042(3) 0.0049(2) -0.0036(3)
S2 0.0320(3) 0.0331(4) 0.0271(3) 0.0024(3) 0.0031(3) -0.0040(3)
S3 0.0459(4) 0.0355(4) 0.0255(3) 0.0006(3) 0.0113(3) -0.0104(3)
S4 0.0276(3) 0.0546(5) 0.0259(3) 0.0089(3) 0.0069(2) -0.0019(3)
Ni1 0.0280(2) 0.0286(3) 0.0269(2) 0.0049(2) 0.00387(17) -0.0007(2)

loop_
_atom_type_symbol
_atom_type_scat_dispersion_real
_atom_type_scat_dispersion_imag
_atom_type_scat_Cromer_Mann_a1
_atom_type_scat_Cromer_Mann_b1
_atom_type_scat_Cromer_Mann_a2
_atom_type_scat_Cromer_Mann_b2
_atom_type_scat_Cromer_Mann_a3
_atom_type_scat_Cromer_Mann_b3
_atom_type_scat_Cromer_Mann_a4
_atom_type_scat_Cromer_Mann_b4
_atom_type_scat_Cromer_Mann_c
_atom_type_scat_source
C 0.0033 0.0016 2.3100 20.8439 1.0200 10.2075 1.5886 0.5687 0.8650 51.6512 0.2156 'International Tables Vol C 4.2.6.8 and 6.1.1.4'
H 0.0000 0.0000 0.4930 10.5109 0.3229 26.1257 0.1402 3.1424 0.0408 57.7998 0.0030 'International Tables Vol C 4.2.6.8 and 6.1.1.4'
N 0.0061 0.0033 12.2126 0.0057 3.1322 9.8933 2.0125 28.9975 1.1663 0.5826 -11.5290 'International Tables Vol C 4.2.6.8 and 6.1.1.4'
S 0.1246 0.1234 6.9053 1.4679 5.2034 22.2151 1.4379 0.2536 1.5863 56.1720 0.8669 'International Tables Vol C 4.2.6.8 and 6.1.1.4'
Ni 0.3393 1.1124 12.8376 3.8785 7.2920 0.2565 4.4438 12.1763 2.3800 66.3421 1.0341 'International Tables Vol C 4.2.6.8 and 6.1.1.4'
Pd -0.9988 1.0072 19.3319 0.6987 15.5017 7.9893 5.2954 25.2052 0.6058 76.8986 5.2659 'International Tables Vol C 4.2.6.8 and 6.1.1.4'

loop_
_geom_angle_atom_site_label_1
_geom_angle_site_symmetry_1
_geom_angle_atom_site_label_2
_geom_angle_atom_site_label_3
_geom_angle_site_symmetry_3
_geom_angle
_geom_angle_publ_flag
C7 . C1 S1 . 119.7(2) yes
C7 . C1 S3 . 118.26(19) yes
S1 . C1 S3 . 121.99(15) yes
C3 . C2 S3 . 107.41(18) yes
C3 . C2 H21 . 109.9 no
S3 . C2 H21 . 107.2 no
C3 . C2 H22 . 110.8 no
S3 . C2 H22 . 110.2 no
H21 . C2 H22 . 111.3 no
C2 . C3 C4 . 113.6(2) yes
C2 . C3 H31 . 107.2 no
C4 . C3 H31 . 108.1 no
C2 . C3 H32 . 109.1 no
C4 . C3 H32 . 108.4 no
H31 . C3 H32 . 110.3 no
C3 . C4 C5 . 112.9(3) yes
C3 . C4 C6 . 110.1(3) yes
C5 . C4 C6 . 110.7(3) yes
C3 . C4 H41 . 106.6 no
C5 . C4 H41 . 108.4 no
C6 . C4 H41 . 107.7 no
C4 . C5 H51 . 110.3 no
C4 . C5 H52 . 109.0 no
H51 . C5 H52 . 108.5 no
C4 . C5 H53 . 109.9 no
H51 . C5 H53 . 109.7 no
H52 . C5 H53 . 109.5 no
C4 . C6 H61 . 110.0 no
C4 . C6 H62 . 109.7 no
H61 . C6 H62 . 108.7 no
C4 . C6 H63 . 108.8 no
H61 . C6 H63 . 108.5 no
H62 . C6 H63 . 111.2 no
C1 . C7 S2 . 119.2(2) yes
C1 . C7 S4 . 118.6(2) yes
S2 . C7 S4 . 122.14(15) yes
C9 . C8 S4 . 113.5(2) yes
C9 . C8 H81 . 109.9 no
S4 . C8 H81 . 106.4 no
C9 . C8 H82 . 109.4 no
S4 . C8 H82 . 107.6 no
H81 . C8 H82 . 109.8 no
C8 . C9 C10 . 115.1(2) yes
C8 . C9 H91 . 108.1 no
C10 . C9 H91 . 107.9 no
C8 . C9 H92 . 108.5 no
C10 . C9 H92 . 108.8 no
H91 . C9 H92 . 108.2 no
C9 . C10 C11 . 110.0(3) yes
C9 . C10 C12 . 111.9(3) yes
C11 . C10 C12 . 110.5(3) yes
C9 . C10 H101 . 107.9 no
C11 . C10 H101 . 108.7 no
C12 . C10 H101 . 107.7 no
C10 . C11 H111 . 108.7 no
C10 . C11 H112 . 108.5 no
H111 . C11 H112 . 110.0 no
C10 . C11 H113 . 110.3 no
H111 . C11 H113 . 110.2 no
H112 . C11 H113 . 109.1 no
C10 . C12 H121 . 107.1 no
C10 . C12 H122 . 108.2 no
H121 . C12 H122 . 110.1 no
C10 . C12 H123 . 109.5 no
H121 . C12 H123 . 110.6 no
H122 . C12 H123 . 111.3 no
C1 . S1 Ni1 . 104.15(10) yes
C7 . S2 Ni1 . 104.46(9) yes
C2 . S3 C1 . 104.05(13) yes
C8 . S4 C7 . 103.58(13) yes
S1 4_556 Ni1 S1 . 179.995 yes
S1 4_556 Ni1 S2 . 87.59(3) yes
S1 . Ni1 S2 . 92.41(3) yes
S1 4_556 Ni1 S2 4_556 92.41(3) yes
S1 . Ni1 S2 4_556 87.59(3) yes
S2 . Ni1 S2 4_556 179.995 yes

loop_
_geom_bond_atom_site_label_1
_geom_bond_atom_site_label_2
_geom_bond_distance
_geom_bond_publ_flag
C1 C7 1.404(4) yes
C1 S1 1.703(3) yes
C1 S3 1.742(3) yes
C2 C3 1.518(4) yes
C2 S3 1.804(3) yes
C2 H21 0.972 no
C2 H22 0.982 no
C3 C4 1.528(4) yes
C3 H31 0.978 no
C3 H32 0.975 no
C4 C5 1.516(5) yes
C4 C6 1.514(5) yes
C4 H41 0.977 no
C5 H51 0.960 no
C5 H52 0.965 no
C5 H53 0.959 no
C6 H61 0.954 no
C6 H62 0.963 no
C6 H63 0.955 no
C7 S2 1.701(3) yes
C7 S4 1.746(3) yes
C8 C9 1.521(4) yes
C8 S4 1.814(3) yes
C8 H81 0.970 no
C8 H82 0.985 no
C9 C10 1.523(4) yes
C9 H91 0.973 no
C9 H92 0.971 no
C10 C11 1.514(4) yes
C10 C12 1.527(4) yes
C10 H101 0.989 no
C11 H111 0.963 no
C11 H112 0.968 no
C11 H113 0.957 no
C12 H121 0.969 no
C12 H122 0.972 no
C12 H123 0.964 no
S1 Ni1 2.1330(7) yes
S2 Ni1 2.1325(7) yes
